data_4032680
loop_
_publ_author_name
'Tian, Miaomiao'
'Shi, Xiaonan'
'Zhang, Xinying'
'Fan, Xuesen'

_publ_section_title
;
 Synthesis of 4-Acylpyrazoles from Saturated Ketones and Hydrazones
 Featured with Multiple C(sp(3))-H Bond Functionalization and C-C Bond
 Cleavage and Reorganization.
;
_journal_issue 14
_journal_name_full 'The Journal of organic chemistry'
_journal_page_first 7363
_journal_page_last 7372
_journal_paper_doi 10.1021/acs.joc.7b01013
_journal_volume 82
_journal_year 2017
_chemical_formula_moiety 'C22 H15 Cl N2 O'
_chemical_formula_sum 'C22 H15 Cl N2 O'
_chemical_formula_weight 358.81
_space_group_crystal_system monoclinic
_space_group_IT_number 14
_space_group_name_Hall '-P 2ybc'
_space_group_name_H-M_alt 'P 1 21/c 1'
_symmetry_space_group_name_Hall '-P 2ybc'
_symmetry_space_group_name_H-M 'P 1 21/c 1'
_atom_sites_solution_hydrogens geom
_atom_sites_solution_primary direct
_audit_creation_date 2017-04-24
_audit_creation_method
;
Olex2 1.2-alpha
(compiled 2017.03.28 svn.r3405 for OlexSys, GUI svn.r5335)
;
_cell_angle_alpha 90
_cell_angle_beta 91.510(8)
_cell_angle_gamma 90
_cell_formula_units_Z 4
_cell_length_a 9.1818(9)
_cell_length_b 11.7411(12)
_cell_length_c 16.5296(14)
_cell_measurement_reflns_used 2649
_cell_measurement_temperature 290.38(10)
_cell_measurement_theta_max 27.7110
_cell_measurement_theta_min 4.2620
_cell_volume 1781.3(3)
_computing_cell_refinement 'CrysAlisPro 1.171.38.43f (Rigaku OD, 2015)'
_computing_data_collection 'CrysAlisPro 1.171.38.43f (Rigaku OD, 2015)'
_computing_data_reduction 'CrysAlisPro 1.171.38.43f (Rigaku OD, 2015)'
_computing_molecular_graphics 'Olex2 (Dolomanov et al., 2009)'
_computing_publication_material 'Olex2 (Dolomanov et al., 2009)'
_computing_structure_refinement 'ShelXL (Sheldrick, 2015)'
_computing_structure_solution 'ShelXS (Sheldrick, 2008)'
_diffrn_ambient_environment air
_diffrn_ambient_temperature 290.38(10)
_diffrn_detector 'CCD plate'
_diffrn_detector_area_resol_mean 8.0528
_diffrn_detector_type EosS2
_diffrn_measured_fraction_theta_full 0.997
_diffrn_measured_fraction_theta_max 0.997
_diffrn_measurement_details
;
List of Runs (angles in degrees, time in seconds):

  # Type    Start    End  Width  t~exp~   \w     \q     \k     \f   Frames
--------------------------------------------------------------------------
  1  \w     16.00  71.00   1.00    8.27    --   15.98  77.00-120.00   55
  2  \w     -1.00  83.00   1.00    8.27    --   15.98  57.00-180.00   84
  3  \w     36.00  63.00   1.00    8.27    --   15.98 178.00  30.00   27
  4  \w    -77.00 -36.00   1.00    8.27    --  -16.99 -38.00 150.00   41
  5  \w     57.00  87.00   1.00    8.27    --   15.98-178.00-180.00   30
;
_diffrn_measurement_device 'four-circle diffractometer'
_diffrn_measurement_device_type 'SuperNova, Dual, Cu at zero, EosS2'
_diffrn_measurement_method '\w scans'
_diffrn_orient_matrix_type 'CrysAlisPro convention (1999,Acta A55,543-557)'
_diffrn_orient_matrix_UB_11 -0.0764353000
_diffrn_orient_matrix_UB_12 0.0049700000
_diffrn_orient_matrix_UB_13 -0.0067596000
_diffrn_orient_matrix_UB_21 0.0081463000
_diffrn_orient_matrix_UB_22 -0.0158635000
_diffrn_orient_matrix_UB_23 -0.0408795000
_diffrn_orient_matrix_UB_31 -0.0086928000
_diffrn_orient_matrix_UB_32 -0.0582073000
_diffrn_orient_matrix_UB_33 0.0107062000
_diffrn_radiation_monochromator mirror
_diffrn_radiation_probe x-ray
_diffrn_radiation_type MoK\a
_diffrn_radiation_wavelength 0.71073
_diffrn_reflns_av_R_equivalents 0.0238
_diffrn_reflns_av_unetI/netI 0.0320
_diffrn_reflns_Laue_measured_fraction_full 0.997
_diffrn_reflns_Laue_measured_fraction_max 0.997
_diffrn_reflns_limit_h_max 7
_diffrn_reflns_limit_h_min -10
_diffrn_reflns_limit_k_max 14
_diffrn_reflns_limit_k_min -13
_diffrn_reflns_limit_l_max 19
_diffrn_reflns_limit_l_min -19
_diffrn_reflns_number 7409
_diffrn_reflns_point_group_measured_fraction_full 0.997
_diffrn_reflns_point_group_measured_fraction_max 0.997
_diffrn_reflns_theta_full 25.100
_diffrn_reflns_theta_max 25.100
_diffrn_reflns_theta_min 3.274
_diffrn_source 'micro-focus sealed X-ray tube'
_diffrn_source_type 'SuperNova (Mo) X-ray Source'
_exptl_absorpt_coefficient_mu 0.227
_exptl_absorpt_correction_T_max 1.00000
_exptl_absorpt_correction_T_min 0.55552
_exptl_absorpt_correction_type multi-scan
_exptl_absorpt_process_details
;
CrysAlisPro 1.171.38.43f (Rigaku Oxford Diffraction, 2015)
Empirical absorption correction using spherical harmonics,
 implemented in SCALE3 ABSPACK scaling algorithm.
;
_exptl_crystal_colour 'clear colourless'
_exptl_crystal_colour_lustre clear
_exptl_crystal_colour_primary colourless
_exptl_crystal_density_diffrn 1.338
_exptl_crystal_description block
_exptl_crystal_F_000 744
_exptl_crystal_size_max 0.21
_exptl_crystal_size_mid 0.19
_exptl_crystal_size_min 0.18
_refine_diff_density_max 0.488
_refine_diff_density_min -0.623
_refine_diff_density_rms 0.045
_refine_ls_extinction_method none
_refine_ls_goodness_of_fit_ref 1.020
_refine_ls_hydrogen_treatment constr
_refine_ls_matrix_type full
_refine_ls_number_parameters 235
_refine_ls_number_reflns 3155
_refine_ls_number_restraints 0
_refine_ls_restrained_S_all 1.020
_refine_ls_R_factor_all 0.0690
_refine_ls_R_factor_gt 0.0515
_refine_ls_shift/su_max 0.000
_refine_ls_shift/su_mean 0.000
_refine_ls_structure_factor_coef Fsqd
_refine_ls_weighting_details 'w=1/[\s^2^(Fo^2^)+(0.0516P)^2^+0.8288P] where P=(Fo^2^+2Fc^2^)/3'
_refine_ls_weighting_scheme calc
_refine_ls_wR_factor_gt 0.1179
_refine_ls_wR_factor_ref 0.1262
_reflns_Friedel_coverage 0.000
_reflns_number_gt 2442
_reflns_number_total 3155
_reflns_threshold_expression 'I > 2\s(I)'
_cod_data_source_file jo7b01013_si_002.cif
_cod_data_source_block 3g
_cod_depositor_comments 'Adding full bibliography for 4032680.cif.'
_cod_database_code 4032680
_shelx_shelxl_version_number 2014/7
_chemical_oxdiff_formula 'C1 H1 N1 '
_shelx_space_group_comment
;
The symmetry employed for this shelxl refinement is uniquely defined
by the following loop, which should always be used as a source of
symmetry information in preference to the above space-group names.
They are only intended as comments.
;
_reflns_odcompleteness_completeness 99.56
_reflns_odcompleteness_iscentric 1
_reflns_odcompleteness_theta 26.32
_olex2_refinement_description
;
1. Fixed Uiso
 At 1.2 times of:
  All C(H) groups
2.a Aromatic/amide H refined with riding coordinates:
 C1(H1), C2(H2), C3(H3), C4(H4), C5(H5), C9(H9), C12(H12), C14(H14), C15(H15),
 C16(H16), C18(H18), C19(H19), C20(H20), C21(H21), C22(H22)
;
_olex2_submission_special_instructions 'No special instructions were received'
_oxdiff_exptl_absorpt_empirical_details
;
Empirical correction (ABSPACK) includes:
- Absorption correction using spherical harmonics
- Frame scaling
;
_oxdiff_exptl_absorpt_empirical_full_max 1.845
_oxdiff_exptl_absorpt_empirical_full_min 0.450

loop_
_space_group_symop_operation_xyz
'x, y, z'
'-x, y+1/2, -z+1/2'
'-x, -y, -z'
'x, -y-1/2, z-1/2'

loop_
_atom_site_label
_atom_site_type_symbol
_atom_site_fract_x
_atom_site_fract_y
_atom_site_fract_z
_atom_site_U_iso_or_equiv
_atom_site_adp_type
_atom_site_occupancy
_atom_site_site_symmetry_order
_atom_site_calc_flag
_atom_site_refinement_flags_posn
Cl1 Cl 0.94052(11) 0.35152(9) 0.24847(5) 0.0954(4) Uani 1 1 d .
O1 O 1.14654(19) 0.18666(14) -0.02310(9) 0.0518(5) Uani 1 1 d .
N1 N 1.2463(2) -0.18705(15) -0.01163(10) 0.0394(4) Uani 1 1 d .
N2 N 1.3148(2) -0.14409(16) -0.07744(10) 0.0417(5) Uani 1 1 d .
C1 C 1.3581(3) 0.0149(2) -0.21368(14) 0.0498(6) Uani 1 1 d .
H1 H 1.3065 -0.0495 -0.2304 0.060 Uiso 1 1 calc R
C6 C 1.3675(2) 0.04318(19) -0.13216(12) 0.0375(5) Uani 1 1 d .
C2 C 1.4256(3) 0.0827(3) -0.26998(15) 0.0584(7) Uani 1 1 d .
H2 H 1.4192 0.0631 -0.3245 0.070 Uiso 1 1 calc R
C3 C 1.5020(3) 0.1783(2) -0.24682(16) 0.0568(7) Uani 1 1 d .
H3 H 1.5466 0.2233 -0.2853 0.068 Uiso 1 1 calc R
C4 C 1.5118(3) 0.2070(2) -0.16632(15) 0.0520(6) Uani 1 1 d .
H4 H 1.5635 0.2715 -0.1501 0.062 Uiso 1 1 calc R
C5 C 1.4448(2) 0.1401(2) -0.10935(14) 0.0435(6) Uani 1 1 d .
H5 H 1.4517 0.1603 -0.0550 0.052 Uiso 1 1 calc R
C7 C 1.3016(2) -0.03152(19) -0.07160(12) 0.0362(5) Uani 1 1 d .
C8 C 1.2262(2) -0.00139(19) -0.00037(12) 0.0363(5) Uani 1 1 d .
C9 C 1.1946(2) -0.10357(19) 0.03517(12) 0.0386(5) Uani 1 1 d .
H9 H 1.1458 -0.1134 0.0833 0.046 Uiso 1 1 calc R
C10 C 1.1774(2) 0.11243(19) 0.02572(12) 0.0366(5) Uani 1 1 d .
C11 C 1.1648(2) 0.13471(18) 0.11450(12) 0.0354(5) Uani 1 1 d .
C12 C 1.0684(2) 0.2183(2) 0.13869(13) 0.0442(6) Uani 1 1 d .
H12 H 1.0099 0.2561 0.1005 0.053 Uiso 1 1 calc R
C13 C 1.0598(3) 0.2448(2) 0.21937(14) 0.0510(6) Uani 1 1 d .
C14 C 1.1458(3) 0.1905(2) 0.27723(14) 0.0502(6) Uani 1 1 d .
H14 H 1.1393 0.2094 0.3317 0.060 Uiso 1 1 calc R
C15 C 1.2410(3) 0.1080(2) 0.25277(13) 0.0498(6) Uani 1 1 d .
H15 H 1.2995 0.0708 0.2912 0.060 Uiso 1 1 calc R
C16 C 1.2515(2) 0.0792(2) 0.17204(13) 0.0423(6) Uani 1 1 d .
H16 H 1.3162 0.0229 0.1564 0.051 Uiso 1 1 calc R
C17 C 1.2407(3) -0.30780(19) 0.00103(13) 0.0429(6) Uani 1 1 d .
C18 C 1.3220(4) -0.3788(2) -0.04437(17) 0.0828(11) Uani 1 1 d .
H18 H 1.3817 -0.3493 -0.0838 0.099 Uiso 1 1 calc R
C19 C 1.3157(5) -0.4953(3) -0.03175(19) 0.0966(13) Uani 1 1 d .
H19 H 1.3715 -0.5437 -0.0629 0.116 Uiso 1 1 calc R
C20 C 1.2292(4) -0.5393(3) 0.0255(2) 0.0761(9) Uani 1 1 d .
H20 H 1.2242 -0.6177 0.0333 0.091 Uiso 1 1 calc R
C21 C 1.1497(4) -0.4677(3) 0.0715(2) 0.0817(10) Uani 1 1 d .
H21 H 1.0918 -0.4972 0.1117 0.098 Uiso 1 1 calc R
C22 C 1.1541(3) -0.3520(2) 0.0589(2) 0.0676(8) Uani 1 1 d .
H22 H 1.0978 -0.3038 0.0900 0.081 Uiso 1 1 calc R

loop_
_atom_site_aniso_label
_atom_site_aniso_U_11
_atom_site_aniso_U_22
_atom_site_aniso_U_33
_atom_site_aniso_U_23
_atom_site_aniso_U_13
_atom_site_aniso_U_12
Cl1 0.1155(7) 0.1125(8) 0.0593(5) -0.0132(4) 0.0223(4) 0.0646(6)
O1 0.0734(12) 0.0426(10) 0.0398(9) 0.0076(8) 0.0099(8) 0.0136(9)
N1 0.0518(11) 0.0318(10) 0.0346(10) -0.0009(8) 0.0039(8) -0.0007(9)
N2 0.0523(12) 0.0385(11) 0.0346(10) -0.0012(8) 0.0077(8) 0.0014(9)
C1 0.0591(15) 0.0521(15) 0.0385(13) -0.0021(11) 0.0061(11) -0.0017(12)
C6 0.0390(12) 0.0409(13) 0.0330(11) 0.0026(10) 0.0066(9) 0.0057(10)
C2 0.0696(18) 0.0719(19) 0.0344(13) 0.0047(13) 0.0124(12) 0.0037(15)
C3 0.0598(16) 0.0630(18) 0.0482(15) 0.0157(13) 0.0154(12) -0.0001(14)
C4 0.0494(14) 0.0489(15) 0.0578(16) 0.0065(13) 0.0063(12) -0.0059(12)
C5 0.0446(13) 0.0459(14) 0.0400(12) -0.0004(11) 0.0049(10) 0.0005(11)
C7 0.0407(12) 0.0354(13) 0.0325(11) -0.0029(9) 0.0023(9) 0.0013(10)
C8 0.0434(12) 0.0359(12) 0.0296(11) -0.0006(9) 0.0038(9) -0.0021(10)
C9 0.0482(13) 0.0371(13) 0.0309(11) -0.0025(10) 0.0080(9) -0.0013(10)
C10 0.0406(12) 0.0345(12) 0.0352(11) -0.0010(10) 0.0072(9) 0.0015(10)
C11 0.0399(12) 0.0323(12) 0.0343(11) -0.0025(9) 0.0075(9) -0.0013(10)
C12 0.0477(14) 0.0460(14) 0.0391(12) 0.0017(11) 0.0061(10) 0.0091(11)
C13 0.0541(15) 0.0546(16) 0.0450(14) -0.0065(12) 0.0168(11) 0.0130(12)
C14 0.0575(15) 0.0598(16) 0.0336(12) -0.0063(12) 0.0075(11) -0.0004(13)
C15 0.0584(15) 0.0533(16) 0.0375(12) -0.0002(12) -0.0029(11) 0.0052(13)
C16 0.0462(13) 0.0387(13) 0.0422(12) -0.0032(10) 0.0038(10) 0.0056(11)
C17 0.0572(14) 0.0334(13) 0.0375(12) -0.0008(10) -0.0089(10) 0.0007(11)
C18 0.160(3) 0.0409(16) 0.0496(16) 0.0007(13) 0.0332(19) 0.0174(18)
C19 0.190(4) 0.0438(18) 0.0571(19) -0.0086(15) 0.018(2) 0.025(2)
C20 0.116(3) 0.0352(16) 0.076(2) 0.0063(15) -0.0212(19) -0.0079(17)
C21 0.080(2) 0.0496(19) 0.116(3) 0.0233(19) 0.0149(19) -0.0075(17)
C22 0.0649(18) 0.0412(16) 0.098(2) 0.0111(15) 0.0245(16) 0.0019(14)

loop_
_atom_type_symbol
_atom_type_description
_atom_type_scat_dispersion_real
_atom_type_scat_dispersion_imag
_atom_type_scat_source
C C 0.0033 0.0016 'International Tables Vol C Tables 4.2.6.8 and 6.1.1.4'
H H 0.0000 0.0000 'International Tables Vol C Tables 4.2.6.8 and 6.1.1.4'
N N 0.0061 0.0033 'International Tables Vol C Tables 4.2.6.8 and 6.1.1.4'
Cl Cl 0.1484 0.1585 'International Tables Vol C Tables 4.2.6.8 and 6.1.1.4'
O O 0.0106 0.0060 'International Tables Vol C Tables 4.2.6.8 and 6.1.1.4'

loop_
_geom_angle_atom_site_label_1
_geom_angle_atom_site_label_2
_geom_angle_atom_site_label_3
_geom_angle
N2 N1 C17 119.98(18)
C9 N1 N2 111.47(18)
C9 N1 C17 128.52(19)
C7 N2 N1 105.30(17)
C2 C1 C6 119.8(2)
C1 C6 C7 120.0(2)
C5 C6 C1 118.6(2)
C5 C6 C7 121.33(19)
C3 C2 C1 121.2(2)
C2 C3 C4 119.4(2)
C3 C4 C5 120.1(2)
C4 C5 C6 120.9(2)
N2 C7 C6 120.14(19)
N2 C7 C8 110.70(19)
C8 C7 C6 129.1(2)
C7 C8 C10 128.53(19)
C9 C8 C7 104.47(19)
C9 C8 C10 126.69(19)
N1 C9 C8 108.05(18)
O1 C10 C8 121.44(19)
O1 C10 C11 120.13(19)
C8 C10 C11 118.42(18)
C12 C11 C10 118.19(19)
C16 C11 C10 122.12(19)
C16 C11 C12 119.6(2)
C13 C12 C11 119.6(2)
C12 C13 Cl1 118.98(19)
C12 C13 C14 121.4(2)
C14 C13 Cl1 119.59(18)
C15 C14 C13 118.6(2)
C14 C15 C16 121.2(2)
C15 C16 C11 119.6(2)
C18 C17 N1 120.3(2)
C18 C17 C22 119.6(2)
C22 C17 N1 120.2(2)
C17 C18 C19 119.8(3)
C20 C19 C18 120.7(3)
C19 C20 C21 119.2(3)
C20 C21 C22 120.6(3)
C17 C22 C21 120.1(3)

loop_
_geom_bond_atom_site_label_1
_geom_bond_atom_site_label_2
_geom_bond_distance
Cl1 C13 1.740(2)
O1 C10 1.216(3)
N1 N2 1.367(2)
N1 C9 1.343(3)
N1 C17 1.434(3)
N2 C7 1.331(3)
C1 C6 1.388(3)
C1 C2 1.384(3)
C6 C5 1.388(3)
C6 C7 1.473(3)
C2 C3 1.373(4)
C3 C4 1.373(4)
C4 C5 1.383(3)
C7 C8 1.426(3)
C8 C9 1.370(3)
C8 C10 1.477(3)
C10 C11 1.498(3)
C11 C12 1.387(3)
C11 C16 1.387(3)
C12 C13 1.374(3)
C13 C14 1.380(3)
C14 C15 1.374(3)
C15 C16 1.382(3)
C17 C18 1.359(4)
C17 C22 1.363(4)
C18 C19 1.385(4)
C19 C20 1.354(5)
C20 C21 1.359(5)
C21 C22 1.375(4)
